data_4035461
loop_
_publ_author_name
'Alvim, Haline G. O.'
'Correa, Jose R.'
'Assump\,c\~ao, Jos\'e A F'
'da Silva, Wender A.'
'Rodrigues, Marcelo O.'
'de Macedo, Julio L.'
'Fioramonte, Mariana'
'Gozzo, Fabio C.'
'Gatto, Claudia C.'
'Neto, Brenno A. D.'

_publ_section_title
;
 Heteropolyacid-Containing Ionic Liquid-Catalyzed Multicomponent Synthesis
 of Bridgehead Nitrogen Heterocycles: Mechanisms and Mitochondrial
 Staining.
;
_journal_issue 7
_journal_name_full 'The Journal of organic chemistry'
_journal_page_first 4044
_journal_page_last 4053
_journal_paper_doi 10.1021/acs.joc.8b00472
_journal_volume 83
_journal_year 2018
_chemical_formula_moiety 'C25 H24 N2'
_chemical_formula_sum 'C25 H24 N2'
_chemical_formula_weight 352.46
_space_group_crystal_system monoclinic
_space_group_IT_number 14
_space_group_name_Hall '-P 2yn'
_space_group_name_H-M_alt 'P 1 21/n 1'
_atom_sites_solution_hydrogens mixed
_audit_creation_method SHELXL-2016/4
_audit_update_record
;
2018-02-07 # Formatted by publCIF

;
_cell_angle_alpha 90
_cell_angle_beta 110.13(3)
_cell_angle_gamma 90
_cell_formula_units_Z 4
_cell_length_a 9.985(6)
_cell_length_b 19.848(9)
_cell_length_c 10.700(6)
_cell_measurement_reflns_used 578
_cell_measurement_temperature 296(2)
_cell_measurement_theta_max 12.7455
_cell_measurement_theta_min 2.2707
_cell_volume 1991.0(19)
_computing_cell_refinement 'Bruker SAINT V8.18C (Bruker AXS Inc.)'
_computing_data_collection 'Bruker Instrument Service v2011.2.0.0'
_computing_data_reduction 'Bruker SAINT V8.18C (Bruker AXS Inc.)'
_computing_molecular_graphics 'Bruker SHELXTL'
_computing_publication_material 'Bruker SHELXTL'
_computing_structure_refinement 'SHELXL-2016/4 (Sheldrick, 2016)'
_computing_structure_solution 'SHELXS-97 (Sheldrick, 2008)'
_diffrn_ambient_temperature 296(2)
_diffrn_measured_fraction_theta_full 0.984
_diffrn_measured_fraction_theta_max 0.984
_diffrn_measurement_device_type 'Bruker APEX-II CCD'
_diffrn_measurement_method '\f and \w scans'
_diffrn_radiation_type MoK\a
_diffrn_radiation_wavelength 0.71073
_diffrn_reflns_av_R_equivalents 0.2021
_diffrn_reflns_av_unetI/netI 0.3532
_diffrn_reflns_Laue_measured_fraction_full 0.984
_diffrn_reflns_Laue_measured_fraction_max 0.984
_diffrn_reflns_limit_h_max 11
_diffrn_reflns_limit_h_min -11
_diffrn_reflns_limit_k_max 23
_diffrn_reflns_limit_k_min -23
_diffrn_reflns_limit_l_max 11
_diffrn_reflns_limit_l_min -12
_diffrn_reflns_number 11298
_diffrn_reflns_point_group_measured_fraction_full 0.984
_diffrn_reflns_point_group_measured_fraction_max 0.984
_diffrn_reflns_theta_full 24.997
_diffrn_reflns_theta_max 24.997
_diffrn_reflns_theta_min 2.052
_diffrn_source 'sealed tube'
_exptl_absorpt_coefficient_mu 0.069
_exptl_absorpt_correction_T_max 0.98
_exptl_absorpt_correction_T_min 0.74
_exptl_absorpt_correction_type multi-scan
_exptl_absorpt_process_details 'SADABS V2008/1 (Bruker AXS)'
_exptl_crystal_colour colourless
_exptl_crystal_density_diffrn 1.176
_exptl_crystal_description prism
_exptl_crystal_F_000 752
_exptl_crystal_size_max 0.503
_exptl_crystal_size_mid 0.473
_exptl_crystal_size_min 0.267
_refine_diff_density_max 0.185
_refine_diff_density_min -0.164
_refine_diff_density_rms 0.042
_refine_ls_extinction_method none
_refine_ls_goodness_of_fit_ref 0.892
_refine_ls_hydrogen_treatment mixed
_refine_ls_matrix_type full
_refine_ls_number_parameters 264
_refine_ls_number_reflns 3447
_refine_ls_number_restraints 0
_refine_ls_restrained_S_all 0.892
_refine_ls_R_factor_all 0.3585
_refine_ls_R_factor_gt 0.0765
_refine_ls_shift/su_max 0.001
_refine_ls_shift/su_mean 0.000
_refine_ls_structure_factor_coef Fsqd
_refine_ls_weighting_details 'w=1/[\s^2^(Fo^2^)+(0.0621P)^2^] where P=(Fo^2^+2Fc^2^)/3'
_refine_ls_weighting_scheme calc
_refine_ls_wR_factor_gt 0.1338
_refine_ls_wR_factor_ref 0.2188
_reflns_Friedel_coverage 0.000
_reflns_number_gt 787
_reflns_number_total 3447
_reflns_threshold_expression 'I > 2\s(I)'
_cod_data_source_file jo8b00472_si_002.cif
_cod_data_source_block shelx
_cod_original_cell_volume 1991.0(18)
_cod_original_sg_symbol_H-M 'P 21/n'
_cod_database_code 4035461
_publcif_datablock.id {d3bc6e03-71b1-4b9b-b3e9-32a20a2156d2}

_shelx_space_group_comment
;
The symmetry employed for this shelxl refinement is uniquely defined
by the following loop, which should always be used as a source of
symmetry information in preference to the above space-group names.
They are only intended as comments.
;
_shelx_estimated_absorpt_t_min 0.966
_shelx_estimated_absorpt_t_max 0.982

loop_
_space_group_symop_operation_xyz
'x, y, z'
'-x+1/2, y+1/2, -z+1/2'
'-x, -y, -z'
'x-1/2, -y-1/2, z-1/2'

loop_
_atom_site_label
_atom_site_type_symbol
_atom_site_fract_x
_atom_site_fract_y
_atom_site_fract_z
_atom_site_U_iso_or_equiv
_atom_site_adp_type
_atom_site_occupancy
_atom_site_site_symmetry_order
_atom_site_calc_flag
_atom_site_refinement_flags_posn
_atom_site_refinement_flags_adp
N4 N 0.1585(6) 0.4709(3) 0.2371(6) 0.0589(16) Uani 1 1 d . .
N1 N 0.1102(7) 0.3757(3) 0.0997(7) 0.074(2) Uani 1 1 d . .
C13 C 0.3512(10) 0.6992(5) 0.4169(12) 0.102(3) Uani 1 1 d . .
H13 H 0.382821 0.743609 0.430523 0.122 Uiso 1 1 calc R U
C12 C 0.3858(9) 0.6577(5) 0.5201(10) 0.103(3) Uani 1 1 d . .
H12 H 0.443347 0.672603 0.603770 0.124 Uiso 1 1 calc R U
C11 C 0.3362(8) 0.5925(4) 0.5029(8) 0.076(2) Uani 1 1 d . .
H11 H 0.360157 0.563758 0.575876 0.091 Uiso 1 1 calc R U
C10 C 0.2504(8) 0.5686(4) 0.3781(9) 0.062(2) Uani 1 1 d . .
C9 C 0.1905(7) 0.4999(4) 0.3627(9) 0.061(2) Uani 1 1 d . .
C8 C 0.1601(7) 0.4691(4) 0.4596(7) 0.067(2) Uani 1 1 d . .
H8 H 0.173801 0.493250 0.537525 0.080 Uiso 1 1 calc R U
C7 C 0.1049(7) 0.3981(4) 0.4532(7) 0.063(2) Uani 1 1 d . .
H7 H 0.001866 0.400935 0.434340 0.075 Uiso 1 1 calc R U
C22 C 0.1691(10) 0.3597(3) 0.5836(7) 0.064(2) Uani 1 1 d . .
C23 C 0.3165(9) 0.3539(4) 0.6403(9) 0.082(3) Uani 1 1 d . .
H23 H 0.375231 0.372253 0.598043 0.098 Uiso 1 1 calc R U
C24 C 0.3747(9) 0.3205(4) 0.7604(10) 0.088(3) Uani 1 1 d . .
H24 H 0.473234 0.316020 0.798037 0.106 Uiso 1 1 calc R U
C25 C 0.2897(12) 0.2938(4) 0.8249(9) 0.096(3) Uani 1 1 d . .
H25 H 0.329752 0.271283 0.905377 0.116 Uiso 1 1 calc R U
C3 C 0.2752(10) 0.4648(5) 0.1823(10) 0.082(3) Uani 1 1 d . .
C2 C 0.2574(8) 0.3956(4) 0.1177(7) 0.085(2) Uani 1 1 d . .
H2A H 0.271939 0.397804 0.032675 0.103 Uiso 1 1 calc R U
H2B H 0.324870 0.363839 0.174676 0.103 Uiso 1 1 calc R U
C5 C 0.0780(8) 0.4073(4) 0.2091(8) 0.065(2) Uani 1 1 d . .
C6 C 0.1270(10) 0.3625(4) 0.3368(9) 0.071(3) Uani 1 1 d . .
C26 C 0.1443(12) 0.3010(4) 0.7684(10) 0.095(3) Uani 1 1 d . .
H26 H 0.085327 0.283662 0.811517 0.114 Uiso 1 1 calc R U
C27 C 0.0852(8) 0.3340(4) 0.6475(9) 0.081(3) Uani 1 1 d . .
H27 H -0.013370 0.338434 0.610052 0.097 Uiso 1 1 calc R U
C16 C -0.0840(8) 0.4204(4) 0.1707(7) 0.064(2) Uani 1 1 d . .
C21 C -0.1387(8) 0.4815(4) 0.1815(6) 0.068(2) Uani 1 1 d . .
H21 H -0.079147 0.518748 0.208467 0.081 Uiso 1 1 calc R U
C20 C -0.2857(10) 0.4882(5) 0.1517(7) 0.091(3) Uani 1 1 d . .
H20 H -0.323633 0.529691 0.162575 0.109 Uiso 1 1 calc R U
C19 C -0.3743(9) 0.4342(6) 0.1065(8) 0.101(3) Uani 1 1 d . .
H19 H -0.472223 0.439367 0.084903 0.122 Uiso 1 1 calc R U
C18 C -0.3192(10) 0.3723(5) 0.0930(8) 0.097(3) Uani 1 1 d . .
H18 H -0.379105 0.335488 0.062139 0.116 Uiso 1 1 calc R U
C17 C -0.1728(10) 0.3655(4) 0.1262(7) 0.084(2) Uani 1 1 d . .
H17 H -0.134159 0.323785 0.118480 0.101 Uiso 1 1 calc R U
C15 C 0.2209(7) 0.6126(5) 0.2716(8) 0.074(2) Uani 1 1 d . .
H15 H 0.167724 0.597611 0.186608 0.089 Uiso 1 1 calc R U
C14 C 0.2696(9) 0.6789(4) 0.2894(10) 0.085(3) Uani 1 1 d . .
H14 H 0.248015 0.708662 0.217965 0.102 Uiso 1 1 calc R U
H6A H 0.087(5) 0.319(2) 0.321(4) 0.034(17) Uiso 1 1 d . .
H6B H 0.234(6) 0.354(3) 0.352(5) 0.08(2) Uiso 1 1 d . .
H3B H 0.355(5) 0.467(2) 0.257(5) 0.036(19) Uiso 1 1 d . .
H3A H 0.274(9) 0.502(4) 0.112(8) 0.18(5) Uiso 1 1 d . .
H1 H 0.063(6) 0.391(3) 0.013(5) 0.06(2) Uiso 1 1 d . .

loop_
_atom_site_aniso_label
_atom_site_aniso_U_11
_atom_site_aniso_U_22
_atom_site_aniso_U_33
_atom_site_aniso_U_23
_atom_site_aniso_U_13
_atom_site_aniso_U_12
N4 0.056(4) 0.060(5) 0.072(5) -0.001(4) 0.037(4) 0.004(4)
N1 0.078(5) 0.081(5) 0.066(5) -0.007(4) 0.030(5) 0.003(4)
C13 0.104(8) 0.065(7) 0.149(11) -0.016(7) 0.061(8) -0.012(6)
C12 0.105(8) 0.080(8) 0.117(9) -0.007(7) 0.028(6) -0.009(6)
C11 0.086(6) 0.067(7) 0.077(7) 0.009(5) 0.032(5) 0.009(5)
C10 0.067(6) 0.072(6) 0.055(6) 0.004(6) 0.031(5) 0.003(5)
C9 0.062(5) 0.053(6) 0.081(7) 0.003(5) 0.041(5) 0.007(4)
C8 0.064(5) 0.058(6) 0.079(6) -0.005(5) 0.026(4) 0.009(4)
C7 0.057(5) 0.066(6) 0.075(6) -0.003(5) 0.035(4) 0.015(4)
C22 0.083(7) 0.055(5) 0.059(6) 0.006(4) 0.030(6) 0.017(5)
C23 0.066(7) 0.096(7) 0.084(7) 0.027(5) 0.027(5) 0.012(5)
C24 0.098(7) 0.087(7) 0.088(8) 0.005(6) 0.042(6) 0.023(6)
C25 0.128(9) 0.089(7) 0.079(7) 0.022(5) 0.044(8) 0.034(7)
C3 0.068(7) 0.108(9) 0.075(7) -0.033(7) 0.031(6) -0.012(6)
C2 0.076(6) 0.110(8) 0.086(6) -0.005(5) 0.048(5) 0.000(5)
C5 0.063(6) 0.050(6) 0.083(7) 0.002(5) 0.027(5) 0.000(5)
C6 0.079(7) 0.046(6) 0.089(7) 0.008(5) 0.030(6) -0.007(5)
C26 0.138(9) 0.065(6) 0.106(8) 0.032(5) 0.072(7) 0.008(6)
C27 0.089(6) 0.078(7) 0.090(7) 0.025(5) 0.050(6) 0.003(5)
C16 0.061(6) 0.063(6) 0.069(6) 0.011(4) 0.025(5) 0.000(5)
C21 0.057(6) 0.067(6) 0.080(6) 0.003(4) 0.025(4) 0.007(5)
C20 0.072(7) 0.121(8) 0.085(7) 0.018(6) 0.034(5) 0.024(6)
C19 0.042(6) 0.172(11) 0.088(7) 0.031(7) 0.020(5) -0.005(7)
C18 0.067(8) 0.111(9) 0.104(7) 0.022(6) 0.017(6) -0.011(6)
C17 0.079(7) 0.083(7) 0.096(7) 0.007(5) 0.036(5) 0.005(6)
C15 0.068(5) 0.079(7) 0.078(7) 0.018(5) 0.030(5) 0.010(5)
C14 0.092(7) 0.064(7) 0.117(8) 0.020(6) 0.059(6) 0.004(5)

loop_
_atom_type_symbol
_atom_type_description
_atom_type_scat_dispersion_real
_atom_type_scat_dispersion_imag
_atom_type_scat_source
C C 0.0033 0.0016 'International Tables Vol C Tables 4.2.6.8 and 6.1.1.4'
H H 0.0000 0.0000 'International Tables Vol C Tables 4.2.6.8 and 6.1.1.4'
N N 0.0061 0.0033 'International Tables Vol C Tables 4.2.6.8 and 6.1.1.4'

loop_
_geom_angle_atom_site_label_1
_geom_angle_atom_site_label_2
_geom_angle_atom_site_label_3
_geom_angle
C9 N4 C5 118.6(6)
C9 N4 C3 117.7(6)
C5 N4 C3 107.3(7)
C5 N1 C2 105.4(6)
C5 N1 H1 119(4)
C2 N1 H1 100(4)
C12 C13 C14 122.4(10)
C12 C13 H13 118.8
C14 C13 H13 118.8
C13 C12 C11 119.7(9)
C13 C12 H12 120.2
C11 C12 H12 120.2
C12 C11 C10 121.5(8)
C12 C11 H11 119.3
C10 C11 H11 119.3
C15 C10 C11 117.3(7)
C15 C10 C9 121.9(8)
C11 C10 C9 120.8(8)
C8 C9 N4 121.7(7)
C8 C9 C10 122.2(8)
N4 C9 C10 116.0(8)
C9 C8 C7 125.1(7)
C9 C8 H8 117.5
C7 C8 H8 117.5
C8 C7 C6 108.7(6)
C8 C7 C22 113.3(6)
C6 C7 C22 112.6(6)
C8 C7 H7 107.3
C6 C7 H7 107.3
C22 C7 H7 107.3
C27 C22 C23 119.7(8)
C27 C22 C7 120.9(8)
C23 C22 C7 119.3(8)
C24 C23 C22 119.3(8)
C24 C23 H23 120.4
C22 C23 H23 120.4
C25 C24 C23 121.1(9)
C25 C24 H24 119.4
C23 C24 H24 119.4
C24 C25 C26 118.8(9)
C24 C25 H25 120.6
C26 C25 H25 120.6
N4 C3 C2 105.7(7)
N4 C3 H3B 103(3)
C2 C3 H3B 111(3)
N4 C3 H3A 114(5)
C2 C3 H3A 110(5)
H3B C3 H3A 113(6)
N1 C2 C3 104.9(6)
N1 C2 H2A 110.8
C3 C2 H2A 110.8
N1 C2 H2B 110.8
C3 C2 H2B 110.8
H2A C2 H2B 108.8
N1 C5 N4 106.1(7)
N1 C5 C16 111.0(6)
N4 C5 C16 111.0(6)
N1 C5 C6 111.7(7)
N4 C5 C6 109.0(6)
C16 C5 C6 108.2(7)
C7 C6 C5 111.4(7)
C7 C6 H6A 114(3)
C5 C6 H6A 113(3)
C7 C6 H6B 113(3)
C5 C6 H6B 103(3)
H6A C6 H6B 103(4)
C25 C26 C27 120.3(9)
C25 C26 H26 119.8
C27 C26 H26 119.8
C22 C27 C26 120.7(8)
C22 C27 H27 119.6
C26 C27 H27 119.6
C21 C16 C17 120.4(7)
C21 C16 C5 123.0(8)
C17 C16 C5 116.6(8)
C16 C21 C20 119.3(7)
C16 C21 H21 120.3
C20 C21 H21 120.3
C19 C20 C21 120.5(8)
C19 C20 H20 119.8
C21 C20 H20 119.8
C20 C19 C18 120.3(9)
C20 C19 H19 119.9
C18 C19 H19 119.9
C19 C18 C17 119.0(9)
C19 C18 H18 120.5
C17 C18 H18 120.5
C16 C17 C18 120.5(8)
C16 C17 H17 119.8
C18 C17 H17 119.8
C10 C15 C14 121.2(8)
C10 C15 H15 119.4
C14 C15 H15 119.4
C13 C14 C15 117.9(8)
C13 C14 H14 121.0
C15 C14 H14 121.0

loop_
_geom_bond_atom_site_label_1
_geom_bond_atom_site_label_2
_geom_bond_distance
N4 C9 1.394(8)
N4 C5 1.471(7)
N4 C3 1.479(9)
N1 C5 1.458(8)
N1 C2 1.470(8)
N1 H1 0.94(5)
C13 C12 1.324(9)
C13 C14 1.387(9)
C13 H13 0.9300
C12 C11 1.375(9)
C12 H12 0.9300
C11 C10 1.399(8)
C11 H11 0.9300
C10 C15 1.385(8)
C10 C9 1.474(9)
C9 C8 1.325(8)
C8 C7 1.506(8)
C8 H8 0.9300
C7 C6 1.512(9)
C7 C22 1.525(8)
C7 H7 0.9800
C22 C27 1.351(8)
C22 C23 1.390(8)
C23 C24 1.384(8)
C23 H23 0.9300
C24 C25 1.370(9)
C24 H24 0.9300
C25 C26 1.375(9)
C25 H25 0.9300
C3 C2 1.520(9)
C3 H3B 0.92(4)
C3 H3A 1.05(8)
C2 H2A 0.9700
C2 H2B 0.9700
C5 C16 1.548(9)
C5 C6 1.561(9)
C6 H6A 0.95(4)
C6 H6B 1.04(6)
C26 C27 1.388(9)
C26 H26 0.9300
C27 H27 0.9300
C16 C21 1.352(8)
C16 C17 1.381(8)
C21 C20 1.397(8)
C21 H21 0.9300
C20 C19 1.368(9)
C20 H20 0.9300
C19 C18 1.374(10)
C19 H19 0.9300
C18 C17 1.387(9)
C18 H18 0.9300
C17 H17 0.9300
C15 C14 1.394(8)
C15 H15 0.9300
C14 H14 0.9300

loop_
_geom_torsion_atom_site_label_1
_geom_torsion_atom_site_label_2
_geom_torsion_atom_site_label_3
_geom_torsion_atom_site_label_4
_geom_torsion
C14 C13 C12 C11 -2.2(15)
C13 C12 C11 C10 0.5(14)
C12 C11 C10 C15 1.9(11)
C12 C11 C10 C9 -176.1(7)
C5 N4 C9 C8 5.2(9)
C3 N4 C9 C8 -126.9(8)
C5 N4 C9 C10 -170.5(6)
C3 N4 C9 C10 57.4(9)
C15 C10 C9 C8 -148.4(7)
C11 C10 C9 C8 29.5(10)
C15 C10 C9 N4 27.3(10)
C11 C10 C9 N4 -154.8(6)
N4 C9 C8 C7 7.4(10)
C10 C9 C8 C7 -177.2(6)
C9 C8 C7 C6 14.7(9)
C9 C8 C7 C22 140.7(7)
C8 C7 C22 C27 121.2(7)
C6 C7 C22 C27 -115.0(8)
C8 C7 C22 C23 -55.7(9)
C6 C7 C22 C23 68.1(9)
C27 C22 C23 C24 1.4(11)
C7 C22 C23 C24 178.3(7)
C22 C23 C24 C25 -0.8(12)
C23 C24 C25 C26 -0.3(13)
C9 N4 C3 C2 138.4(7)
C5 N4 C3 C2 1.5(9)
C5 N1 C2 C3 -31.0(9)
N4 C3 C2 N1 18.0(9)
C2 N1 C5 N4 32.3(8)
C2 N1 C5 C16 152.9(6)
C2 N1 C5 C6 -86.3(8)
C9 N4 C5 N1 -157.3(6)
C3 N4 C5 N1 -20.7(8)
C9 N4 C5 C16 82.1(7)
C3 N4 C5 C16 -141.4(7)
C9 N4 C5 C6 -36.9(9)
C3 N4 C5 C6 99.6(8)
C8 C7 C6 C5 -46.2(8)
C22 C7 C6 C5 -172.6(7)
N1 C5 C6 C7 175.1(6)
N4 C5 C6 C7 58.2(9)
C16 C5 C6 C7 -62.5(8)
C24 C25 C26 C27 0.8(13)
C23 C22 C27 C26 -0.9(11)
C7 C22 C27 C26 -177.8(7)
C25 C26 C27 C22 -0.2(12)
N1 C5 C16 C21 -126.6(8)
N4 C5 C16 C21 -8.9(10)
C6 C5 C16 C21 110.6(8)
N1 C5 C16 C17 54.7(9)
N4 C5 C16 C17 172.3(6)
C6 C5 C16 C17 -68.1(9)
C17 C16 C21 C20 2.2(10)
C5 C16 C21 C20 -176.5(7)
C16 C21 C20 C19 -2.8(11)
C21 C20 C19 C18 1.6(13)
C20 C19 C18 C17 0.2(13)
C21 C16 C17 C18 -0.5(11)
C5 C16 C17 C18 178.3(7)
C19 C18 C17 C16 -0.7(12)
C11 C10 C15 C14 -2.8(11)
C9 C10 C15 C14 175.2(7)
C12 C13 C14 C15 1.2(14)
C10 C15 C14 C13 1.3(12)

loop_
_publcif_info_datablock.id
_publcif_info_datablock.publ_exptl
_publcif_info_datablock.publ_geom
_publcif_info_datablock.structure
{d3bc6e03-71b1-4b9b-b3e9-32a20a2156d2} y y y

loop_
_publcif_info_cif.paper_type
E
